data_2006008
loop_
_publ_author_name
'Boss, C.'
'Stoeckli-Evans, H.'
'Keese, R.'

_publ_section_title
;
 <i>meso</i>-1,11-Dimethylcyclotrideca-2,9-diyne-1,11-diol
;
_journal_issue 3
_journal_name_full 'Acta Crystallographica Section C'
_journal_page_first 322
_journal_page_last 325
_journal_paper_doi 10.1107/S0108270196013789
_journal_volume 53
_journal_year 1997
_chemical_formula_moiety 'C15 H22 O2'
_chemical_formula_sum 'C15 H22 O2'
_chemical_formula_weight 234.33
_chemical_melting_point 373.1(10)
_chemical_name_systematic
;
 meso-1.11-dimethylcyclotrideca-2.9-diyne-1.11-diol
;
_space_group_IT_number 15
_symmetry_cell_setting monoclinic
_symmetry_space_group_name_Hall '-I 2ya'
_symmetry_space_group_name_H-M 'I 1 2/a 1'
_audit_creation_method SHELXL
_cell_angle_alpha 90.00
_cell_angle_beta 99.878(14)
_cell_angle_gamma 90.00
_cell_formula_units_Z 8
_cell_length_a 17.812(2)
_cell_length_b 8.2826(11)
_cell_length_c 19.064(4)
_cell_measurement_reflns_used 17
_cell_measurement_temperature 293(2)
_cell_measurement_theta_max 19
_cell_measurement_theta_min 14
_cell_volume 2770.8(8)
_computing_cell_refinement STADI4
_computing_data_collection 'STADI4 (Stoe & Cie, 1996a)'
_computing_data_reduction 'X-RED (Stoe & Cie, 1996b)'
_computing_molecular_graphics 'PLATON (Spek, 1993)'
_computing_publication_material SHELXL93
_computing_structure_refinement 'SHELXL93 (Sheldrick, 1993)'
_computing_structure_solution 'SHELXS86 (Sheldrick, 1990)'
_diffrn_ambient_temperature 293(2)
_diffrn_measurement_device 'Stoe AED2 4-circle diffractometer'
_diffrn_measurement_method 2\q/\w
_diffrn_radiation_monochromator graphite
_diffrn_radiation_source 'fine-focus sealed tube'
_diffrn_radiation_type MoK\a
_diffrn_radiation_wavelength 0.71073
_diffrn_reflns_av_R_equivalents 0.0602
_diffrn_reflns_av_sigmaI/netI 0.0723
_diffrn_reflns_limit_h_max 21
_diffrn_reflns_limit_h_min -21
_diffrn_reflns_limit_k_max 9
_diffrn_reflns_limit_k_min 0
_diffrn_reflns_limit_l_max 22
_diffrn_reflns_limit_l_min -22
_diffrn_reflns_number 4876
_diffrn_reflns_theta_max 25
_diffrn_reflns_theta_min 2.69
_diffrn_standards_decay_% 4.4
_diffrn_standards_interval_time 60
_diffrn_standards_number 2
_exptl_absorpt_coefficient_mu 0.073
_exptl_absorpt_correction_type none
_exptl_crystal_colour transparent
_exptl_crystal_density_diffrn 1.123
_exptl_crystal_density_method none
_exptl_crystal_description block
_exptl_crystal_F_000 1024
_exptl_crystal_size_max 0.53
_exptl_crystal_size_mid 0.23
_exptl_crystal_size_min 0.17
_refine_diff_density_max 0.282
_refine_diff_density_min -0.290
_refine_ls_extinction_coef 0.0015(4)
_refine_ls_extinction_method SHELXL
_refine_ls_goodness_of_fit_all 1.109
_refine_ls_goodness_of_fit_obs 1.182
_refine_ls_hydrogen_treatment 'H atoms placed in calculated positions'
_refine_ls_matrix_type full
_refine_ls_number_parameters 176
_refine_ls_number_reflns 2424
_refine_ls_number_restraints 0
_refine_ls_restrained_S_all 1.151
_refine_ls_restrained_S_obs 1.182
_refine_ls_R_factor_all 0.1315
_refine_ls_R_factor_obs 0.0739
_refine_ls_shift/esd_max 0.029
_refine_ls_shift/esd_mean 0.004
_refine_ls_structure_factor_coef Fsqd
_refine_ls_weighting_scheme
;
 calc w = 1/[\s^2^(Fo^2^)+(0.0451P)^2^+4.9313P]
 where P=(Fo^2^+2Fc^2^)/3
;
_refine_ls_wR_factor_all 0.1908
_refine_ls_wR_factor_obs 0.1482
_reflns_number_observed 1452
_reflns_number_total 2438
_reflns_observed_criterion >2sigma(I)
_cod_data_source_file na1269.cif
_cod_data_source_block 5
_cod_depositor_comments
;
The following automatic conversions were performed:

'_chemical_melting_point' value '99-101\%C' was changed to
'373.1(10)' - it was converted from degrees Celsius(C) to Kelvins(K),
the average value was taken and precision was estimated.

Automatic conversion script
Id: cif_fix_values 1715 2011-07-08 13:25:40Z adriana 
;
_cod_original_sg_symbol_H-M I2/a
_cod_database_code 2006008

loop_
_symmetry_equiv_pos_as_xyz
'x, y, z'
'-x+1/2, y, -z'
'x+1/2, y+1/2, z+1/2'
'-x+1, y+1/2, -z+1/2'
'-x, -y, -z'
'x-1/2, -y, z'
'-x+1/2, -y+1/2, -z+1/2'
'x, -y+1/2, z+1/2'

loop_
_atom_site_aniso_label
_atom_site_aniso_U_11
_atom_site_aniso_U_12
_atom_site_aniso_U_13
_atom_site_aniso_U_22
_atom_site_aniso_U_23
_atom_site_aniso_U_33
C1 0.041(2) 0.000(2) 0.005(2) 0.030(2) 0.001(2) 0.042(2)
C2 0.050(2) -0.002(2) 0.008(2) 0.038(2) 0.008(2) 0.056(2)
C3 0.057(3) 0.006(2) 0.025(2) 0.059(3) 0.018(2) 0.079(3)
C4 0.068(3) 0.015(3) 0.038(3) 0.103(4) 0.032(3) 0.103(4)
C5 0.061(3) 0.011(3) 0.030(3) 0.121(5) 0.001(4) 0.123(5)
C6 0.049(4) -0.001(3) -0.001(3) 0.064(5) 0.004(4) 0.057(5)
C7 0.032(4) 0.003(5) 0.009(3) 0.132(10) -0.013(6) 0.067(6)
C6A 0.033(8) 0.024(9) 0.013(8) 0.114(16) 0.002(12) 0.108(15)
C7A 0.047(11) 0.000(10) -0.017(14) 0.075(16) 0.003(17) 0.193(32)
C8 0.049(3) 0.016(3) 0.009(3) 0.073(4) 0.029(3) 0.145(5)
C9 0.044(2) 0.007(2) 0.010(2) 0.046(2) 0.013(2) 0.075(3)
C10 0.047(2) 0.000(2) 0.010(2) 0.029(2) 0.005(2) 0.048(2)
C11 0.039(2) -0.0021(15) 0.0027(15) 0.027(2) -0.004(2) 0.036(2)
C12 0.041(2) -0.001(2) 0.004(2) 0.031(2) 0.003(2) 0.042(2)
C13 0.044(2) 0.004(2) 0.009(2) 0.031(2) 0.003(2) 0.045(2)
C14 0.068(3) -0.003(2) 0.004(2) 0.036(2) -0.004(2) 0.051(2)
C15 0.048(2) -0.003(2) 0.016(2) 0.037(2) 0.005(2) 0.064(3)
O1 0.050(2) 0.0054(12) -0.0016(13) 0.0314(14) 0.0024(13) 0.053(2)
O11 0.066(2) -0.0008(14) -0.0042(13) 0.030(2) -0.0018(13) 0.050(2)

loop_
_atom_site_label
_atom_site_occupancy
_atom_site_fract_x
_atom_site_fract_y
_atom_site_fract_z
_atom_site_U_iso_or_equiv
_atom_site_thermal_displace_type
_atom_site_calc_flag
_atom_site_refinement_flags
_atom_site_disorder_group
_atom_site_type_symbol
C1 1 0.8953(2) -0.1194(4) 0.6215(2) 0.0379(9) Uani d . . C
C2 1 0.8263(2) -0.1077(4) 0.6551(2) 0.0479(10) Uani d . . C
C3 1 0.7686(3) -0.0912(5) 0.6762(2) 0.0636(12) Uani d . . C
C4 1 0.6941(3) -0.0610(7) 0.6972(3) 0.089(2) Uani d . . C
H4A 1 0.6711(3) -0.1634(7) 0.7064(3) 0.106 Uiso calc R . H
H4B 1 0.7016(3) 0.0007(7) 0.7411(3) 0.106 Uiso calc R . H
C5 1 0.6423(2) 0.0263(6) 0.6432(2) 0.100(2) Uani d . . C
H5A 1 0.6189(2) -0.0542(6) 0.6095(2) 0.120 Uiso calc R 1 H
H5B 1 0.6021(2) 0.0677(6) 0.6667(2) 0.120 Uiso calc R 1 H
C6 0.673(11) 0.6641(2) 0.1574(6) 0.6016(2) 0.058(2) Uani d PR 1 C
H6A 0.673(11) 0.6282(2) 0.1641(6) 0.5572(2) 0.069 Uiso d PR 1 H
H6B 0.673(11) 0.7140(2) 0.1353(6) 0.5901(2) 0.069 Uiso d PR 1 H
C7 0.673(11) 0.6662(5) 0.3271(14) 0.6418(5) 0.077(3) Uani d P 1 C
H7A 0.673(11) 0.6148(5) 0.3643(14) 0.6428(5) 0.092 Uiso calc PR 1 H
H7B 0.673(11) 0.6928(5) 0.3162(14) 0.6904(5) 0.092 Uiso calc PR 1 H
C6A 0.327(11) 0.6821(8) 0.199(2) 0.6711(11) 0.085(7) Uani d P 2 C
H6C 0.327(11) 0.6624(8) 0.2384(24) 0.7123(11) 0.102 Uiso calc PR 2 H
H6D 0.327(11) 0.7370(8) 0.1884(24) 0.6833(11) 0.102 Uiso calc PR 2 H
C7A 0.327(11) 0.6590(2) 0.3178(6) 0.6043(3) 0.110(12) Uani d P 2 C
H7C 0.327(11) 0.6565(2) 0.2552(6) 0.5610(3) 0.132 Uiso calc PR 2 H
H7D 0.327(11) 0.6083(2) 0.3596(6) 0.6053(3) 0.132 Uiso calc PR 2 H
C8 1 0.7077(2) 0.4472(6) 0.6014(3) 0.090(2) Uani d R . C
H8A 1 0.6861(2) 0.4430(6) 0.5511(3) 0.108 Uiso d R . H
H8B 1 0.7004(2) 0.5556(6) 0.6183(3) 0.108 Uiso d R . H
C9 1 0.7898(2) 0.4119(5) 0.6108(2) 0.0550(11) Uani d . . C
C10 1 0.8554(2) 0.3827(4) 0.6225(2) 0.0410(9) Uani d . . C
C11 1 0.9375(2) 0.3428(4) 0.6421(2) 0.0347(8) Uani d . . C
C12 1 0.9459(2) 0.1655(4) 0.6654(2) 0.0386(9) Uani d . . C
H12A 1 0.9987(2) 0.1447(4) 0.6861(2) 0.046 Uiso calc R . H
H12B 1 0.9151(2) 0.1461(4) 0.7019(2) 0.046 Uiso calc R . H
C13 1 0.9218(2) 0.0494(4) 0.6039(2) 0.0399(9) Uani d . . C
H13A 1 0.9644(2) 0.0369(4) 0.5787(2) 0.048 Uiso calc R . H
H13B 1 0.8807(2) 0.0997(4) 0.5711(2) 0.048 Uiso calc R . H
C14 1 0.8767(2) -0.2158(4) 0.5526(2) 0.0525(11) Uani d . . C
H14A 1 0.9213(2) -0.2235(4) 0.5308(2) 0.063 Uiso calc R . H
H14B 1 0.8368(2) -0.1625(4) 0.5207(2) 0.063 Uiso calc R . H
H14C 1 0.8602(2) -0.3222(4) 0.5630(2) 0.063 Uiso calc R . H
C15 1 0.9811(2) 0.3793(4) 0.5819(2) 0.0488(10) Uani d . . C
H15A 1 1.0339(2) 0.3520(4) 0.5966(2) 0.059 Uiso calc R . H
H15B 1 0.9768(2) 0.4921(4) 0.5704(2) 0.059 Uiso calc R . H
H15C 1 0.9603(2) 0.3168(4) 0.5407(2) 0.059 Uiso calc R . H
O1 1 0.95517(14) -0.2077(3) 0.6661(2) 0.0459(7) Uani d . . O
H1 1 0.9689(23) -0.1584(53) 0.7066(22) 0.070(15) Uiso d . . H
O11 1 0.9704(2) 0.4365(3) 0.70377(14) 0.0503(8) Uani d . . O
H11 1 0.9633(22) 0.5287(52) 0.6927(21) 0.055(13) Uiso d . . H

loop_
_atom_type_symbol
_atom_type_description
_atom_type_scat_dispersion_real
_atom_type_scat_dispersion_imag
_atom_type_scat_source
C C 0.0033 0.0016 'International Tables Vol C Tables 4.2.6.8 and 6.1.1.4'
H H 0.0000 0.0000 'International Tables Vol C Tables 4.2.6.8 and 6.1.1.4'
O O 0.0106 0.0060 'International Tables Vol C Tables 4.2.6.8 and 6.1.1.4'

loop_
_geom_angle_atom_site_label_1
_geom_angle_atom_site_label_2
_geom_angle_atom_site_label_3
_geom_angle_site_symmetry_3
_geom_angle
_geom_angle_publ_flag
O1 C1 C2 . 111.2(3) no
O1 C1 C14 . 105.8(3) no
C2 C1 C14 . 109.4(3) yes
O1 C1 C13 . 111.6(3) no
C2 C1 C13 . 110.1(3) yes
C14 C1 C13 . 108.6(3) yes
C3 C2 C1 . 173.9(4) yes
C2 C3 C4 . 175.0(5) yes
C5 C4 C3 . 112.6(4) yes
C6 C5 C4 . 124.8(3) yes
C4 C5 C6A . 91.1(7) yes
C5 C6 C7 . 112.7(4) yes
C8 C7 C6 . 107.8(6) yes
C7A C6A C5 . 103.9(11) yes
C8 C7A C6A . 115.4(6) yes
C7A C8 C9 . 117.2(3) yes
C9 C8 C7 . 111.5(5) yes
C10 C9 C8 . 176.1(5) yes
C9 C10 C11 . 176.2(4) yes
O11 C11 C10 . 109.3(3) yes
O11 C11 C15 . 108.6(3) yes
C10 C11 C15 . 112.0(3) yes
O11 C11 C12 . 105.8(3) no
C10 C11 C12 . 109.2(3) yes
C15 C11 C12 . 111.8(3) yes
C13 C12 C11 . 112.4(3) yes
C12 C13 C1 . 117.7(3) yes
O1 H1 O11 4_646 164(4) no
O11 H11 O1 1_565 174(4) no

loop_
_geom_bond_atom_site_label_1
_geom_bond_atom_site_label_2
_geom_bond_site_symmetry_2
_geom_bond_distance
_geom_bond_publ_flag
C1 O1 . 1.443(4) yes
C1 C2 . 1.484(5) yes
C1 C14 . 1.524(5) yes
C1 C13 . 1.531(4) yes
C2 C3 . 1.174(5) yes
C3 C4 . 1.472(6) yes
C4 C5 . 1.451(6) yes
C5 C6 . 1.437(6) yes
C5 C6A . 1.64(2) yes
C6 C7 . 1.598(12) yes
C7 C8 . 1.524(12) yes
C6A C7A . 1.60(2) yes
C7A C8 . 1.386(6) yes
C8 C9 . 1.472(5) yes
C9 C10 . 1.177(5) yes
C10 C11 . 1.483(5) yes
C11 O11 . 1.446(4) yes
C11 C15 . 1.522(5) yes
C11 C12 . 1.534(4) yes
C12 C13 . 1.521(5) yes
O1 H1 . 0.871(42) no
O11 H11 . 0.797(42) no
O1 O11 4_646 2.865(4) no
O11 O1 1_565 3.035(4) no
H1 O11 4_646 2.107(43) no
H11 O1 1_565 2.241(43) no

loop_
_geom_torsion_atom_site_label_1
_geom_torsion_atom_site_label_2
_geom_torsion_atom_site_label_3
_geom_torsion_atom_site_label_4
_geom_torsion
_geom_torsion_publ_flag
O1 C1 C2 C3 -178.(4) no
C14 C1 C2 C3 -61.(4) no
C13 C1 C2 C3 58.(4) no
C1 C2 C3 C4 -10(9) yes
C2 C3 C4 C5 10(6) yes
C3 C4 C5 C6 -40.0(6) no
C3 C4 C5 C6A -81.9(7) no
C4 C5 C6 C7 -83.7(5) no
C6A C5 C6 C7 -25.1(7) no
C5 C6 C7 C8 166.5(4) no
C6 C5 C6A C7A 23.9(4) no
C4 C5 C6A C7A 159.4(7) no
C5 C6A C7A C8 -155.1(4) no
C6A C7A C8 C9 48.8(7) no
C6A C7A C8 C7 -35.7(11) no
C6 C7 C8 C7A 36.8(6) no
C6 C7 C8 C9 -71.2(7) no
C7A C8 C9 C10 -76.(7) no
C7 C8 C9 C10 -46.(7) no
C8 C9 C10 C11 10(12) yes
C9 C10 C11 O11 -56.(6) no
C9 C10 C11 C15 -177.(6) no
C9 C10 C11 C12 59.(6) no
O11 C11 C12 C13 -173.7(3) no
C10 C11 C12 C13 68.8(4) no
C15 C11 C12 C13 -55.7(4) no
C11 C12 C13 C1 -155.0(3) yes
O1 C1 C13 C12 -61.9(4) no
C2 C1 C13 C12 62.2(4) no
C14 C1 C13 C12 -178.1(3) no
